data_4000374
_journal_name_full 'Chemistry of Materials'
_journal_paper_doi 10.1021/cm030563k
_journal_year 2004
_chemical_formula_moiety 'C44 H102 Mo2 N2 O16 P2 Si2, C2.5 H6'
_chemical_formula_sum 'C46.5 H108 Mo2 N2 O16 P2 Si2'
_chemical_formula_weight 1261.35
_space_group_IT_number 2
_symmetry_cell_setting triclinic
_symmetry_space_group_name_Hall '-P 1'
_symmetry_space_group_name_H-M 'P -1'
_atom_sites_solution_hydrogens geom
_atom_sites_solution_primary direct
_atom_sites_solution_secondary difmap
_cell_angle_alpha 81.542(7)
_cell_angle_beta 76.190(7)
_cell_angle_gamma 88.013(8)
_cell_formula_units_Z 4
_cell_length_a 12.714(6)
_cell_length_b 21.769(9)
_cell_length_c 24.999(11)
_cell_measurement_reflns_used ?
_cell_measurement_temperature 142(2)
_cell_measurement_theta_max ?
_cell_measurement_theta_min ?
_cell_volume 6645.6(49)
_diffrn_ambient_temperature 142(2)
_diffrn_measurement_device 'Bruker SMART CCD'
_diffrn_measurement_method \w-scans
_diffrn_radiation_monochromator graphite
_diffrn_radiation_source 'fine-focus sealed tube'
_diffrn_radiation_type MoK\a
_diffrn_radiation_wavelength 0.71073
_diffrn_reflns_av_R_equivalents 0.0918
_diffrn_reflns_av_sigmaI/netI 0.2718
_diffrn_reflns_limit_h_max 14
_diffrn_reflns_limit_h_min -14
_diffrn_reflns_limit_k_max 24
_diffrn_reflns_limit_k_min -24
_diffrn_reflns_limit_l_max 15
_diffrn_reflns_limit_l_min -29
_diffrn_reflns_number 33663
_diffrn_reflns_theta_max 24.71
_diffrn_reflns_theta_min 1.65
_diffrn_standards_decay_% ?
_diffrn_standards_interval_count ?
_diffrn_standards_interval_time ?
_diffrn_standards_number ?
_exptl_absorpt_coefficient_mu 0.518
_exptl_absorpt_correction_T_max 0.962235
_exptl_absorpt_correction_T_min 0.587258
_exptl_absorpt_correction_type empirical
_exptl_absorpt_process_details 'Blessing 1995'
_exptl_crystal_colour yellow
_exptl_crystal_density_diffrn 1.261
_exptl_crystal_density_meas ?
_exptl_crystal_density_method .
_exptl_crystal_description prism
_exptl_crystal_F_000 2684
_exptl_crystal_size_max 0.15
_exptl_crystal_size_mid 0.11
_exptl_crystal_size_min 0.08
_refine_ls_extinction_coef ?
_refine_ls_extinction_method none
_refine_ls_goodness_of_fit_all 0.805
_refine_ls_goodness_of_fit_obs 1.087
_refine_ls_hydrogen_treatment fixed
_refine_ls_matrix_type full
_refine_ls_number_parameters 1235
_refine_ls_number_reflns 21092
_refine_ls_number_restraints 0
_refine_ls_restrained_S_all 0.805
_refine_ls_restrained_S_obs 1.087
_refine_ls_R_factor_all 0.1920
_refine_ls_R_factor_obs 0.0586
_refine_ls_shift/esd_max -0.002
_refine_ls_shift/esd_mean 0.000
_refine_ls_structure_factor_coef Fsqd
_refine_ls_weighting_details 'w=1/[\s^2^(Fo^2^)+(0.0380P)^2^+0.0000P] where P=(Fo^2^+2Fc^2^)/3'
_refine_ls_weighting_scheme calc
_refine_ls_wR_factor_all 0.1373
_refine_ls_wR_factor_obs 0.1066
_reflns_number_observed 7696
_reflns_number_total 21092
_reflns_observed_criterion >2sigma(I)
_cod_depositor_comments
;
The following automatic conversions were performed:

'_refine_ls_weighting_scheme' value 'calc
w=1/[\s^2^(Fo^2^)+(0.0380P)^2^+0.0000P] where P=(Fo^2^+2Fc^2^)/3' was
changed to 'calc'. New tag '_refine_ls_weighting_details' was
created. The value of the new tag was set to
'w=1/[\s^2^(Fo^2^)+(0.0380P)^2^+0.0000P] where P=(Fo^2^+2Fc^2^)/3'.

Automatic conversion script
Id: cif_fix_values 3143 2015-03-26 13:38:13Z robertas 
;
_cod_original_formula_sum 'C46.50 H108 Mo2 N2 O16 P2 Si2'
_cod_database_code 4000374

loop_
_symmetry_equiv_pos_as_xyz
'x, y, z'
'-x, -y, -z'

loop_
_atom_site_aniso_label
_atom_site_aniso_U_11
_atom_site_aniso_U_22
_atom_site_aniso_U_33
_atom_site_aniso_U_23
_atom_site_aniso_U_13
_atom_site_aniso_U_12
Mo1 0.0235(6) 0.0165(5) 0.0150(5) -0.0036(4) -0.0010(5) 0.0031(4)
Mo2 0.0206(6) 0.0200(5) 0.0167(5) -0.0046(4) -0.0003(5) 0.0023(4)
Mo3 0.0248(6) 0.0162(5) 0.0184(6) -0.0031(4) -0.0051(5) 0.0013(4)
Mo4 0.0228(6) 0.0198(5) 0.0212(6) -0.0039(4) -0.0053(5) 0.0022(4)
P1 0.025(2) 0.0183(15) 0.021(2) -0.0040(12) 0.0014(14) -0.0018(13)
P2 0.022(2) 0.022(2) 0.020(2) -0.0080(12) -0.0010(14) 0.0005(13)
P11 0.024(2) 0.021(2) 0.021(2) -0.0050(12) -0.0048(14) 0.0017(13)
P12 0.025(2) 0.0182(15) 0.020(2) -0.0065(12) -0.0056(14) 0.0036(13)
Si1 0.027(2) 0.023(2) 0.016(2) -0.0030(13) -0.0042(15) 0.0053(14)
Si2 0.018(2) 0.025(2) 0.024(2) -0.0032(13) -0.0040(15) -0.0016(14)
Si11 0.024(2) 0.021(2) 0.022(2) -0.0019(13) 0.0021(15) 0.0011(14)
Si12 0.027(2) 0.030(2) 0.022(2) -0.0020(14) -0.004(2) -0.006(2)
N1 0.048(6) 0.008(4) 0.028(5) -0.004(4) -0.022(4) -0.002(4)
N2 0.011(5) 0.020(5) 0.026(5) -0.005(4) -0.005(4) 0.005(4)
N11 0.020(5) 0.029(5) 0.015(5) -0.005(4) -0.001(4) -0.002(4)
O1 0.025(4) 0.016(4) 0.012(4) -0.004(3) -0.009(3) 0.002(3)
O2 0.019(4) 0.013(3) 0.029(4) -0.008(3) -0.004(3) 0.005(3)
O3 0.024(4) 0.024(4) 0.022(4) -0.016(3) 0.009(3) 0.002(3)
O4 0.016(4) 0.024(4) 0.024(4) -0.007(3) -0.007(3) -0.005(3)
O5 0.012(4) 0.022(4) 0.014(4) -0.004(3) 0.001(3) 0.005(3)
O6 0.024(4) 0.021(4) 0.022(4) -0.008(3) 0.002(3) 0.001(3)
O7 0.021(4) 0.022(4) 0.015(4) -0.005(3) -0.003(3) -0.001(3)
O8 0.023(4) 0.023(4) 0.021(4) -0.006(3) -0.001(3) -0.001(3)
O9 0.023(4) 0.021(4) 0.008(4) 0.000(3) 0.000(3) 0.006(3)
O10 0.037(5) 0.020(4) 0.017(4) -0.003(3) 0.004(4) 0.005(3)
O11 0.021(5) 0.029(4) 0.031(5) -0.005(3) -0.005(4) 0.010(3)
O12 0.027(4) 0.022(4) 0.022(4) 0.000(3) 0.001(3) -0.001(3)
O13 0.023(4) 0.025(4) 0.025(4) -0.006(3) -0.009(3) 0.000(3)
O14 0.016(4) 0.034(4) 0.037(4) -0.006(3) -0.001(3) 0.002(3)
O15 0.017(4) 0.040(4) 0.018(4) -0.009(3) 0.001(3) -0.007(3)
O16 0.028(4) 0.030(4) 0.030(4) -0.001(3) -0.009(3) 0.003(3)
O21 0.029(5) 0.009(3) 0.025(4) 0.002(3) -0.006(4) -0.003(3)
O22 0.025(4) 0.016(4) 0.031(4) -0.009(3) -0.010(4) 0.003(3)
O23 0.032(5) 0.022(4) 0.020(4) -0.006(3) -0.002(4) 0.002(3)
O24 0.025(4) 0.022(4) 0.020(4) -0.013(3) -0.007(3) -0.004(3)
O25 0.024(4) 0.016(4) 0.019(4) -0.009(3) -0.002(3) 0.003(3)
O26 0.017(4) 0.028(4) 0.027(4) 0.002(3) -0.014(3) 0.003(3)
O27 0.033(5) 0.028(4) 0.015(4) -0.015(3) -0.009(3) 0.017(3)
O28 0.026(4) 0.025(4) 0.022(4) -0.005(3) 0.001(3) -0.004(3)
O29 0.045(5) 0.016(4) 0.010(4) 0.003(3) -0.005(4) 0.004(3)
O30 0.024(5) 0.024(4) 0.026(4) -0.005(3) 0.000(4) 0.003(3)
O31 0.034(5) 0.031(4) 0.014(4) -0.005(3) -0.003(4) 0.005(3)
O32 0.029(5) 0.021(4) 0.035(5) 0.004(3) 0.005(4) -0.007(3)
O33 0.033(5) 0.027(4) 0.029(4) -0.005(3) -0.014(4) -0.002(3)
O34 0.030(5) 0.053(5) 0.013(4) -0.008(3) -0.008(4) -0.005(4)
O35 0.068(6) 0.029(4) 0.046(5) 0.000(4) -0.034(4) 0.013(4)
O36 0.025(4) 0.042(4) 0.035(4) -0.019(3) 0.014(3) -0.016(4)
C1 0.047(8) 0.022(6) 0.021(6) -0.001(5) -0.012(6) 0.018(5)
C2 0.051(8) 0.031(7) 0.056(8) 0.002(6) -0.032(7) 0.007(6)
C3 0.023(7) 0.033(6) 0.023(7) -0.004(5) 0.006(5) 0.004(5)
C4 0.035(8) 0.043(7) 0.023(6) 0.005(5) 0.002(5) -0.015(6)
C5 0.035(8) 0.022(6) 0.031(7) -0.015(5) 0.003(6) 0.009(5)
C6 0.028(7) 0.035(7) 0.049(8) -0.020(6) 0.005(6) 0.014(6)
C7 0.035(8) 0.026(6) 0.049(8) -0.006(6) 0.006(6) 0.004(5)
C8 0.040(8) 0.041(7) 0.037(8) -0.021(6) -0.001(6) 0.007(6)
C9 0.043(8) 0.017(6) 0.029(7) -0.010(5) 0.002(6) -0.010(6)
C10 0.031(8) 0.084(9) 0.027(7) -0.015(6) -0.016(6) 0.003(7)
C11 0.031(8) 0.065(8) 0.046(8) -0.003(7) -0.016(6) -0.019(7)
C12 0.018(7) 0.038(7) 0.061(9) -0.022(6) -0.007(6) 0.014(5)
C13 0.041(7) 0.015(6) 0.025(6) 0.000(5) -0.002(5) -0.005(5)
C14 0.053(8) 0.029(6) 0.032(7) 0.001(5) -0.010(6) -0.008(6)
C15 0.052(8) 0.028(6) 0.027(7) -0.002(5) -0.005(6) -0.007(6)
C16 0.051(8) 0.018(6) 0.031(7) 0.003(5) -0.012(6) 0.005(5)
C17 0.031(7) 0.039(7) 0.009(6) -0.006(5) -0.002(5) 0.007(6)
C18 0.034(7) 0.031(6) 0.030(7) -0.014(5) -0.009(6) 0.010(5)
C19 0.027(7) 0.046(7) 0.029(7) -0.007(5) -0.005(6) 0.010(6)
C20 0.020(7) 0.045(7) 0.042(8) -0.007(6) -0.012(6) -0.002(6)
C21 0.031(7) 0.029(6) 0.021(7) -0.002(5) -0.010(6) 0.005(5)
C22 0.025(7) 0.045(7) 0.047(8) -0.030(6) 0.003(6) -0.004(6)
C23 0.045(8) 0.064(8) 0.022(7) -0.013(6) -0.009(6) 0.014(7)
C24 0.031(7) 0.029(6) 0.027(7) -0.014(5) -0.004(6) 0.008(5)
C25 0.028(8) 0.043(7) 0.046(8) -0.029(6) -0.009(7) 0.014(6)
C26 0.073(10) 0.051(8) 0.043(8) -0.024(6) -0.026(7) 0.024(7)
C27 0.027(8) 0.080(10) 0.082(11) -0.014(8) -0.030(8) 0.006(7)
C28 0.058(10) 0.084(10) 0.031(8) 0.003(7) -0.020(7) 0.034(7)
C29 0.040(8) 0.023(6) 0.039(8) 0.001(5) 0.000(6) -0.002(6)
C30 0.031(9) 0.061(9) 0.116(13) 0.047(9) -0.006(9) -0.015(7)
C31 0.105(12) 0.053(9) 0.045(9) -0.010(7) 0.027(8) -0.024(8)
C32 0.055(9) 0.030(7) 0.105(11) -0.033(7) 0.025(8) -0.011(7)
C33 0.041(8) 0.032(7) 0.046(8) 0.001(6) -0.002(6) -0.024(6)
C37 0.018(7) 0.047(7) 0.022(6) -0.016(5) 0.000(5) 0.006(6)
C38 0.034(7) 0.067(9) 0.042(8) -0.001(6) -0.009(6) 0.002(6)
C39 0.051(9) 0.101(11) 0.023(7) -0.033(7) 0.004(6) -0.009(8)
C40 0.044(8) 0.042(7) 0.042(7) 0.011(6) 0.011(6) -0.005(6)
C41 0.037(7) 0.037(7) 0.037(7) 0.017(6) -0.015(6) -0.001(6)
C42 0.057(9) 0.052(8) 0.076(9) -0.016(7) -0.004(7) 0.034(7)
C43 0.039(7) 0.073(9) 0.037(7) 0.015(7) -0.023(6) 0.001(7)
C44 0.101(11) 0.031(7) 0.084(10) 0.026(7) -0.026(9) -0.018(7)
C51 0.036(8) 0.043(7) 0.031(7) -0.012(5) -0.016(6) 0.021(6)
C52 0.016(7) 0.040(7) 0.040(7) -0.001(6) -0.009(6) 0.008(5)
C53 0.066(9) 0.015(6) 0.033(7) 0.000(5) -0.012(6) 0.010(6)
C54 0.108(12) 0.018(7) 0.103(12) 0.000(7) -0.068(10) -0.004(7)
C55 0.046(8) 0.015(6) 0.038(8) -0.009(5) -0.010(6) 0.016(5)
C56 0.037(8) 0.033(6) 0.049(8) -0.020(6) -0.010(6) 0.006(6)
C57 0.045(8) 0.018(6) 0.041(7) -0.003(5) 0.001(6) 0.006(5)
C58 0.048(8) 0.030(6) 0.031(7) -0.010(5) -0.004(6) 0.007(6)
C59 0.022(7) 0.027(6) 0.026(7) -0.013(5) -0.005(5) 0.002(5)
C60 0.047(9) 0.059(8) 0.033(8) -0.018(6) -0.006(6) -0.010(7)
C61 0.039(8) 0.039(7) 0.066(9) -0.031(6) -0.016(7) 0.011(6)
C62 0.048(8) 0.042(7) 0.050(8) -0.002(6) 0.001(7) -0.011(6)
C63 0.028(7) 0.042(7) 0.027(7) -0.014(5) -0.015(6) 0.028(6)
C64 0.069(10) 0.027(7) 0.044(8) -0.014(6) -0.021(7) 0.025(6)
C65 0.077(10) 0.048(7) 0.036(8) -0.025(6) -0.017(7) 0.038(7)
C66 0.032(7) 0.039(7) 0.026(6) -0.012(5) 0.001(5) 0.029(6)
C67 0.038(7) 0.024(6) 0.018(6) 0.003(5) -0.014(5) 0.004(5)
C68 0.060(9) 0.029(6) 0.033(7) 0.005(5) 0.006(6) -0.017(6)
C69 0.070(9) 0.029(6) 0.016(6) -0.004(5) -0.007(6) -0.003(6)
C70 0.063(9) 0.023(6) 0.023(6) 0.002(5) -0.007(6) -0.006(6)
C71 0.030(8) 0.054(8) 0.035(8) -0.012(6) -0.020(6) 0.015(6)
C72 0.021(8) 0.101(11) 0.059(9) -0.032(8) -0.004(7) -0.006(8)
C73 0.054(9) 0.050(8) 0.100(11) -0.037(7) -0.042(8) 0.034(7)
C74 0.053(10) 0.089(10) 0.039(9) -0.011(7) -0.023(7) 0.026(8)
C75 0.047(9) 0.029(6) 0.017(6) -0.006(5) -0.008(6) 0.001(6)
C76 0.033(8) 0.042(7) 0.051(8) -0.021(6) -0.006(6) -0.003(6)
C77 0.036(8) 0.033(6) 0.039(8) 0.002(6) -0.015(6) 0.015(6)
C78 0.056(9) 0.041(7) 0.029(7) -0.009(6) 0.000(6) 0.020(6)
C79 0.032(8) 0.024(7) 0.071(10) 0.010(6) -0.007(7) -0.010(6)
C80 0.017(8) 0.035(8) 0.151(15) -0.002(8) 0.002(9) -0.001(6)
C81 0.091(11) 0.034(8) 0.046(9) 0.009(6) 0.041(8) -0.012(7)
C82 0.032(8) 0.032(7) 0.091(10) -0.001(7) -0.005(7) -0.009(6)
C83 0.036(9) 0.149(14) 0.031(8) -0.048(9) -0.002(7) -0.004(9)
C84 0.124(16) 0.134(14) 0.073(12) -0.066(10) -0.033(11) 0.017(12)
C87 0.080(12) 0.017(7) 0.082(11) 0.011(7) -0.021(9) -0.008(7)
C88 0.114(13) 0.076(10) 0.064(10) 0.019(8) -0.055(10) 0.012(9)
C89 0.086(12) 0.052(9) 0.160(16) 0.056(10) -0.031(11) -0.041(9)
C90 0.156(17) 0.065(11) 0.154(16) -0.001(11) -0.115(14) 0.042(11)
C91 0.043(8) 0.034(7) 0.023(6) -0.005(5) 0.000(6) -0.004(6)
C92 0.077(9) 0.048(8) 0.037(7) 0.007(6) -0.003(7) -0.001(7)
C93 0.070(10) 0.048(8) 0.074(10) -0.020(7) -0.001(7) -0.019(7)
C94 0.040(8) 0.053(8) 0.072(9) -0.012(7) 0.003(6) 0.018(6)

loop_
_atom_site_label
_atom_site_type_symbol
_atom_site_fract_x
_atom_site_fract_y
_atom_site_fract_z
_atom_site_U_iso_or_equiv
_atom_site_thermal_displace_type
_atom_site_occupancy
_atom_site_calc_flag
_atom_site_refinement_flags
_atom_site_disorder_group
Mo1 Mo 0.32293(7) 0.43254(4) 0.30049(4) 0.0189(2) Uani 1 d . .
Mo2 Mo 0.20265(7) 0.49060(4) 0.26258(4) 0.0196(2) Uani 1 d . .
Mo3 Mo 0.66690(7) 1.05318(4) 0.20410(4) 0.0198(2) Uani 1 d . .
Mo4 Mo 0.78453(8) 0.99231(4) 0.24181(4) 0.0212(2) Uani 1 d . .
P1 P 0.3335(2) 0.57153(12) 0.31958(11) 0.0222(7) Uani 1 d . .
P2 P 0.4330(2) 0.50024(12) 0.18119(11) 0.0215(7) Uani 1 d . .
P11 P 0.6542(2) 0.91478(12) 0.18285(11) 0.0218(7) Uani 1 d . .
P12 P 0.5523(2) 0.98561(11) 0.32267(11) 0.0209(7) Uani 1 d . .
Si1 Si 0.2989(2) 0.36170(12) 0.42988(12) 0.0222(7) Uani 1 d . .
Si2 Si 0.0527(2) 0.44878(12) 0.18097(12) 0.0222(7) Uani 1 d . .
Si11 Si 0.6960(2) 1.12626(12) 0.07583(12) 0.0240(8) Uani 1 d . .
Si12 Si 0.9450(2) 1.04649(13) 0.31446(12) 0.0268(8) Uani 1 d . .
N1 N 0.3194(7) 0.3515(3) 0.2791(3) 0.026(2) Uani 1 d . .
N2 N 0.0705(6) 0.4902(3) 0.3204(3) 0.019(2) Uani 1 d . .
N11 N 0.9182(6) 0.9965(3) 0.1857(3) 0.021(2) Uani 1 d . .
N12 N 0.6800(6) 1.1343(3) 0.2248(3) 0.021(2) Uiso 1 d . .
O1 O 0.3712(5) 0.5069(3) 0.3364(2) 0.017(2) Uani 1 d . .
O2 O 0.2595(5) 0.5745(2) 0.2801(3) 0.020(2) Uani 1 d . .
O3 O 0.2772(5) 0.5971(3) 0.3752(2) 0.024(2) Uani 1 d . .
O4 O 0.4309(5) 0.6154(3) 0.2899(3) 0.020(2) Uani 1 d . .
O5 O 0.4540(5) 0.4656(3) 0.2349(2) 0.017(2) Uani 1 d . .
O6 O 0.3163(5) 0.5200(3) 0.1856(3) 0.023(2) Uani 1 d . .
O7 O 0.5095(5) 0.5584(3) 0.1636(2) 0.019(2) Uani 1 d . .
O8 O 0.4622(5) 0.4596(3) 0.1324(2) 0.023(2) Uani 1 d . .
O9 O 0.2589(5) 0.4023(3) 0.3805(2) 0.018(2) Uani 1 d . .
O10 O 0.2516(5) 0.3867(3) 0.4900(3) 0.027(2) Uani 1 d . .
O11 O 0.4311(5) 0.3608(3) 0.4127(3) 0.027(2) Uani 1 d . .
O12 O 0.2623(5) 0.2886(3) 0.4404(3) 0.025(2) Uani 1 d . .
O13 O 0.1421(5) 0.4417(3) 0.2161(2) 0.024(2) Uani 1 d . .
O14 O -0.0693(5) 0.4262(3) 0.2156(3) 0.030(2) Uani 1 d . .
O15 O 0.0805(5) 0.4096(3) 0.1286(3) 0.025(2) Uani 1 d . .
O16 O 0.0423(5) 0.5229(3) 0.1602(3) 0.029(2) Uani 1 d . .
O21 O 0.6152(5) 0.9791(3) 0.1679(3) 0.022(2) Uani 1 d . .
O22 O 0.7302(5) 0.9100(3) 0.2217(3) 0.023(2) Uani 1 d . .
O23 O 0.7116(5) 0.8910(3) 0.1257(3) 0.026(2) Uani 1 d . .
O24 O 0.5574(5) 0.8694(3) 0.2110(2) 0.021(2) Uani 1 d . .
O25 O 0.5332(5) 1.0229(3) 0.2695(2) 0.020(2) Uani 1 d . .
O26 O 0.6658(5) 0.9632(3) 0.3180(3) 0.023(2) Uani 1 d . .
O27 O 0.5251(5) 1.0257(3) 0.3720(2) 0.024(2) Uani 1 d . .
O28 O 0.4695(5) 0.9305(3) 0.3391(2) 0.025(2) Uani 1 d . .
O29 O 0.7344(5) 1.0827(3) 0.1241(2) 0.025(2) Uani 1 d . .
O30 O 0.5631(5) 1.1268(3) 0.0933(3) 0.025(2) Uani 1 d . .
O31 O 0.7429(5) 1.1052(3) 0.0146(3) 0.027(2) Uani 1 d . .
O32 O 0.7338(5) 1.1988(3) 0.0677(3) 0.031(2) Uani 1 d . .
O33 O 0.8401(5) 1.0378(3) 0.2924(3) 0.029(2) Uani 1 d . .
O34 O 0.9182(6) 1.0737(3) 0.3733(3) 0.031(2) Uani 1 d . .
O35 O 1.0153(6) 0.9843(3) 0.3243(3) 0.045(2) Uani 1 d . .
O36 O 1.0243(5) 1.0937(3) 0.2650(2) 0.036(2) Uani 1 d . .
C1 C 0.3994(8) 0.3086(4) 0.2983(4) 0.030(3) Uani 1 d . .
H1A H 0.4484(8) 0.3318(4) 0.3129(4) 0.045 Uiso 1 calc R .
H1B H 0.4413(8) 0.2890(4) 0.2670(4) 0.045 Uiso 1 calc R .
H1C H 0.3617(8) 0.2766(4) 0.3276(4) 0.045 Uiso 1 calc R .
C2 C 0.2464(9) 0.3174(4) 0.2572(5) 0.044(3) Uani 1 d . .
H2A H 0.1934(9) 0.3460(4) 0.2445(5) 0.066 Uiso 1 calc R .
H2B H 0.2086(9) 0.2853(4) 0.2866(5) 0.066 Uiso 1 calc R .
H2C H 0.2882(9) 0.2978(4) 0.2259(5) 0.066 Uiso 1 calc R .
C3 C -0.0124(8) 0.5289(4) 0.3015(4) 0.028(3) Uani 1 d . .
H3A H 0.0166(8) 0.5487(4) 0.2632(4) 0.043 Uiso 1 calc R .
H3B H -0.0347(8) 0.5610(4) 0.3257(4) 0.043 Uiso 1 calc R .
H3C H -0.0751(8) 0.5033(4) 0.3029(4) 0.043 Uiso 1 calc R .
C4 C 0.0324(8) 0.4595(5) 0.3770(4) 0.036(3) Uani 1 d . .
H4A H 0.0907(8) 0.4339(5) 0.3881(4) 0.054 Uiso 1 calc R .
H4B H -0.0297(8) 0.4331(5) 0.3792(4) 0.054 Uiso 1 calc R .
H4C H 0.0106(8) 0.4908(5) 0.4020(4) 0.054 Uiso 1 calc R .
C5 C 0.2095(9) 0.6524(4) 0.3824(4) 0.030(3) Uani 1 d . .
C6 C 0.0950(8) 0.6339(4) 0.3836(4) 0.039(3) Uani 1 d . .
H6A H 0.0924(8) 0.6232(4) 0.3473(4) 0.058 Uiso 1 calc R .
H6B H 0.0458(8) 0.6687(4) 0.3922(4) 0.058 Uiso 1 calc R .
H6C H 0.0728(8) 0.5979(4) 0.4123(4) 0.058 Uiso 1 calc R .
C7 C 0.2487(8) 0.7060(4) 0.3351(4) 0.039(3) Uani 1 d . .
H7A H 0.3227(8) 0.7175(4) 0.3347(4) 0.059 Uiso 1 calc R .
H7B H 0.2008(8) 0.7419(4) 0.3409(4) 0.059 Uiso 1 calc R .
H7C H 0.2476(8) 0.6928(4) 0.2994(4) 0.059 Uiso 1 calc R .
C8 C 0.2163(9) 0.6694(5) 0.4383(4) 0.039(3) Uani 1 d . .
H8A H 0.2909(9) 0.6812(5) 0.4365(4) 0.059 Uiso 1 calc R .
H8B H 0.1948(9) 0.6336(5) 0.4672(4) 0.059 Uiso 1 calc R .
H8C H 0.1678(9) 0.7043(5) 0.4471(4) 0.059 Uiso 1 calc R .
C9 C 0.5371(9) 0.6161(4) 0.3059(4) 0.031(3) Uani 1 d . .
C10 C 0.5186(9) 0.6225(5) 0.3672(4) 0.045(3) Uani 1 d . .
H10A H 0.4771(9) 0.6604(5) 0.3745(4) 0.068 Uiso 1 calc R .
H10B H 0.5886(9) 0.6248(5) 0.3768(4) 0.068 Uiso 1 calc R .
H10C H 0.4781(9) 0.5864(5) 0.3898(4) 0.068 Uiso 1 calc R .
C11 C 0.5924(8) 0.6742(5) 0.2700(4) 0.046(4) Uani 1 d . .
H11A H 0.5493(8) 0.7109(5) 0.2799(4) 0.070 Uiso 1 calc R .
H11B H 0.5984(8) 0.6712(5) 0.2306(4) 0.070 Uiso 1 calc R .
H11C H 0.6649(8) 0.6780(5) 0.2763(4) 0.070 Uiso 1 calc R .
C12 C 0.6006(8) 0.5585(4) 0.2920(5) 0.038(3) Uani 1 d . .
H12A H 0.6108(8) 0.5561(4) 0.2523(5) 0.058 Uiso 1 calc R .
H12B H 0.5609(8) 0.5218(4) 0.3139(5) 0.058 Uiso 1 calc R .
H12C H 0.6714(8) 0.5602(4) 0.3009(5) 0.058 Uiso 1 calc R .
C13 C 0.4983(9) 0.6139(4) 0.1231(4) 0.028(3) Uani 1 d . .
C14 C 0.6107(8) 0.6429(4) 0.1071(4) 0.038(3) Uani 1 d . .
H14A H 0.6628(8) 0.6145(4) 0.0878(4) 0.058 Uiso 1 calc R .
H14B H 0.6319(8) 0.6508(4) 0.1407(4) 0.058 Uiso 1 calc R .
H14C H 0.6099(8) 0.6822(4) 0.0823(4) 0.058 Uiso 1 calc R .
C15 C 0.4665(9) 0.5955(4) 0.0724(4) 0.036(3) Uani 1 d . .
H15A H 0.5214(9) 0.5675(4) 0.0545(4) 0.055 Uiso 1 calc R .
H15B H 0.4615(9) 0.6328(4) 0.0460(4) 0.055 Uiso 1 calc R .
H15C H 0.3962(9) 0.5744(4) 0.0843(4) 0.055 Uiso 1 calc R .
C16 C 0.4167(8) 0.6573(4) 0.1529(4) 0.033(3) Uani 1 d . .
H16A H 0.3447(8) 0.6382(4) 0.1631(4) 0.050 Uiso 1 calc R .
H16B H 0.4154(8) 0.6966(4) 0.1283(4) 0.050 Uiso 1 calc R .
H16C H 0.4374(8) 0.6651(4) 0.1867(4) 0.050 Uiso 1 calc R .
C17 C 0.5607(9) 0.4209(5) 0.1176(4) 0.027(3) Uani 1 d . .
C18 C 0.5467(8) 0.3606(4) 0.1577(4) 0.031(3) Uani 1 d . .
H18A H 0.4807(8) 0.3395(4) 0.1563(4) 0.046 Uiso 1 calc R .
H18B H 0.5410(8) 0.3695(4) 0.1956(4) 0.046 Uiso 1 calc R .
H18C H 0.6094(8) 0.3337(4) 0.1471(4) 0.046 Uiso 1 calc R .
C19 C 0.5604(8) 0.4097(5) 0.0584(4) 0.034(3) Uani 1 d . .
H19A H 0.4945(8) 0.3872(5) 0.0592(4) 0.052 Uiso 1 calc R .
H19B H 0.6241(8) 0.3850(5) 0.0440(4) 0.052 Uiso 1 calc R .
H19C H 0.5627(8) 0.4497(5) 0.0344(4) 0.052 Uiso 1 calc R .
C20 C 0.6604(8) 0.4551(4) 0.1180(4) 0.035(3) Uani 1 d . .
H20A H 0.6666(8) 0.4937(4) 0.0917(4) 0.052 Uiso 1 calc R .
H20B H 0.7242(8) 0.4292(4) 0.1070(4) 0.052 Uiso 1 calc R .
H20C H 0.6558(8) 0.4650(4) 0.1555(4) 0.052 Uiso 1 calc R .
C21 C 0.2482(9) 0.4476(4) 0.5055(4) 0.027(3) Uani 1 d . .
C22 C 0.3551(8) 0.4826(4) 0.4815(4) 0.038(3) Uani 1 d . .
H22A H 0.3694(8) 0.4895(4) 0.4408(4) 0.057 Uiso 1 calc R .
H22B H 0.4141(8) 0.4580(4) 0.4930(4) 0.057 Uiso 1 calc R .
H22C H 0.3505(8) 0.5226(4) 0.4954(4) 0.057 Uiso 1 calc R .
C23 C 0.2253(9) 0.4365(5) 0.5693(4) 0.043(3) Uani 1 d . .
H23A H 0.1567(9) 0.4141(5) 0.5844(4) 0.065 Uiso 1 calc R .
H23B H 0.2205(9) 0.4766(5) 0.5832(4) 0.065 Uiso 1 calc R .
H23C H 0.2841(9) 0.4119(5) 0.5809(4) 0.065 Uiso 1 calc R .
C24 C 0.1557(8) 0.4847(4) 0.4855(4) 0.028(3) Uani 1 d . .
H24A H 0.0873(8) 0.4621(4) 0.5010(4) 0.043 Uiso 1 calc R .
H24B H 0.1712(8) 0.4902(4) 0.4448(4) 0.043 Uiso 1 calc R .
H24C H 0.1498(8) 0.5255(4) 0.4982(4) 0.043 Uiso 1 calc R .
C25 C 0.5101(9) 0.3262(5) 0.4379(5) 0.037(3) Uani 1 d . .
C26 C 0.5333(10) 0.2648(5) 0.4144(5) 0.052(4) Uani 1 d . .
H26A H 0.4670(10) 0.2398(5) 0.4245(5) 0.078 Uiso 1 calc R .
H26B H 0.5897(10) 0.2421(5) 0.4300(5) 0.078 Uiso 1 calc R .
H26C H 0.5580(10) 0.2732(5) 0.3738(5) 0.078 Uiso 1 calc R .
C27 C 0.6094(9) 0.3677(5) 0.4239(5) 0.060(4) Uani 1 d . .
H27A H 0.6352(9) 0.3771(5) 0.3833(5) 0.090 Uiso 1 calc R .
H27B H 0.6666(9) 0.3462(5) 0.4396(5) 0.090 Uiso 1 calc R .
H27C H 0.5905(9) 0.4064(5) 0.4396(5) 0.090 Uiso 1 calc R .
C28 C 0.4699(9) 0.3114(5) 0.5009(4) 0.058(4) Uani 1 d . .
H28A H 0.4058(9) 0.2846(5) 0.5099(4) 0.087 Uiso 1 calc R .
H28B H 0.4510(9) 0.3501(5) 0.5166(4) 0.087 Uiso 1 calc R .
H28C H 0.5271(9) 0.2899(5) 0.5166(4) 0.087 Uiso 1 calc R .
C29 C 0.1589(9) 0.2599(5) 0.4630(5) 0.036(3) Uani 1 d . .
C30 C 0.0695(9) 0.2981(5) 0.4421(6) 0.077(5) Uani 1 d . .
H30A H 0.0662(9) 0.3394(5) 0.4537(6) 0.116 Uiso 1 calc R .
H30B H -0.0003(9) 0.2770(5) 0.4578(6) 0.116 Uiso 1 calc R .
H30C H 0.0855(9) 0.3024(5) 0.4014(6) 0.116 Uiso 1 calc R .
C31 C 0.1332(11) 0.2535(5) 0.5276(5) 0.074(5) Uani 1 d . .
H31A H 0.1261(11) 0.2949(5) 0.5390(5) 0.111 Uiso 1 calc R .
H31B H 0.1920(11) 0.2310(5) 0.5411(5) 0.111 Uiso 1 calc R .
H31C H 0.0651(11) 0.2307(5) 0.5434(5) 0.111 Uiso 1 calc R .
C32 C 0.1692(9) 0.1954(5) 0.4468(5) 0.068(4) Uani 1 d . .
H32A H 0.2272(9) 0.1730(5) 0.4611(5) 0.102 Uiso 1 calc R .
H32B H 0.1864(9) 0.1984(5) 0.4061(5) 0.102 Uiso 1 calc R .
H32C H 0.1006(9) 0.1731(5) 0.4626(5) 0.102 Uiso 1 calc R .
C33 C -0.1114(9) 0.3648(5) 0.2445(5) 0.041(3) Uani 1 d . .
C34 C -0.2288(12) 0.3631(7) 0.2415(6) 0.043(4) Uiso 0.70 d P .
C34A C -0.0308(31) 0.3276(17) 0.2677(16) 0.054(11) Uiso 0.30 d P .
C35 C -0.0469(12) 0.3113(7) 0.2191(6) 0.044(4) Uiso 0.70 d P .
C35A C -0.2316(32) 0.3861(17) 0.2791(16) 0.056(11) Uiso 0.30 d P .
C36 C -0.0948(12) 0.3614(7) 0.3054(6) 0.040(4) Uiso 0.70 d P .
C36A C -0.1493(23) 0.3435(13) 0.1942(12) 0.017(8) Uiso 0.30 d P .
C37 C 0.1770(8) 0.4017(5) 0.0864(4) 0.029(3) Uani 1 d . .
C38 C 0.2500(8) 0.3559(5) 0.1122(4) 0.048(3) Uani 1 d . .
H38A H 0.2753(8) 0.3742(5) 0.1404(4) 0.073 Uiso 1 calc R .
H38B H 0.3123(8) 0.3461(5) 0.0831(4) 0.073 Uiso 1 calc R .
H38C H 0.2094(8) 0.3178(5) 0.1296(4) 0.073 Uiso 1 calc R .
C39 C 0.1346(9) 0.3756(6) 0.0418(4) 0.058(4) Uani 1 d . .
H39A H 0.0880(9) 0.4065(6) 0.0262(4) 0.087 Uiso 1 calc R .
H39B H 0.0929(9) 0.3377(6) 0.0586(4) 0.087 Uiso 1 calc R .
H39C H 0.1959(9) 0.3660(6) 0.0121(4) 0.087 Uiso 1 calc R .
C40 C 0.2364(9) 0.4637(5) 0.0640(5) 0.048(3) Uani 1 d . .
H40A H 0.1890(9) 0.4932(5) 0.0474(5) 0.072 Uiso 1 calc R .
H40B H 0.3022(9) 0.4571(5) 0.0357(5) 0.072 Uiso 1 calc R .
H40C H 0.2560(9) 0.4805(5) 0.0946(5) 0.072 Uiso 1 calc R .
C41 C -0.0350(9) 0.5579(5) 0.1338(5) 0.038(3) Uani 1 d . .
C42 C -0.1342(9) 0.5729(5) 0.1788(5) 0.064(4) Uani 1 d . .
H42A H -0.1674(9) 0.5342(5) 0.2002(5) 0.096 Uiso 1 calc R .
H42B H -0.1869(9) 0.5966(5) 0.1611(5) 0.096 Uiso 1 calc R .
H42C H -0.1113(9) 0.5976(5) 0.2038(5) 0.096 Uiso 1 calc R .
C43 C -0.0740(8) 0.5193(5) 0.0955(4) 0.050(3) Uani 1 d . .
H43A H -0.1099(8) 0.4815(5) 0.1177(4) 0.075 Uiso 1 calc R .
H43B H -0.0118(8) 0.5078(5) 0.0672(4) 0.075 Uiso 1 calc R .
H43C H -0.1252(8) 0.5438(5) 0.0774(4) 0.075 Uiso 1 calc R .
C44 C 0.0202(10) 0.6159(5) 0.0992(5) 0.074(4) Uani 1 d . .
H44A H 0.0454(10) 0.6408(5) 0.1233(5) 0.111 Uiso 1 calc R .
H44B H -0.0312(10) 0.6402(5) 0.0810(5) 0.111 Uiso 1 calc R .
H44C H 0.0822(10) 0.6042(5) 0.0709(5) 0.111 Uiso 1 calc R .
C51 C 1.0035(8) 0.9540(4) 0.2021(4) 0.035(3) Uani 1 d . .
H51A H 0.9725(8) 0.9277(4) 0.2373(4) 0.053 Uiso 1 calc R .
H51B H 1.0631(8) 0.9786(4) 0.2066(4) 0.053 Uiso 1 calc R .
H51C H 1.0310(8) 0.9278(4) 0.1731(4) 0.053 Uiso 1 calc R .
C52 C 0.9634(8) 1.0361(4) 0.1331(4) 0.032(3) Uani 1 d . .
H52A H 0.9069(8) 1.0638(4) 0.1227(4) 0.048 Uiso 1 calc R .
H52B H 0.9908(8) 1.0101(4) 0.1039(4) 0.048 Uiso 1 calc R .
H52C H 1.0229(8) 1.0609(4) 0.1374(4) 0.048 Uiso 1 calc R .
C53 C 0.5983(9) 1.1779(4) 0.2087(4) 0.039(3) Uani 1 d . .
H53A H 0.5409(9) 1.1547(4) 0.2004(4) 0.058 Uiso 1 calc R .
H53B H 0.6324(9) 1.2068(4) 0.1757(4) 0.058 Uiso 1 calc R .
H53C H 0.5670(9) 1.2012(4) 0.2394(4) 0.058 Uiso 1 calc R .
C54 C 0.7665(10) 1.1654(5) 0.2377(5) 0.070(4) Uani 1 d . .
H54A H 0.8189(10) 1.1346(5) 0.2481(5) 0.105 Uiso 1 calc R .
H54B H 0.7373(10) 1.1886(5) 0.2687(5) 0.105 Uiso 1 calc R .
H54C H 0.8026(10) 1.1941(5) 0.2050(5) 0.105 Uiso 1 calc R .
C55 C 0.7841(9) 0.8365(4) 0.1170(5) 0.033(3) Uani 1 d . .
C56 C 0.8972(8) 0.8567(4) 0.1157(4) 0.038(3) Uani 1 d . .
H56A H 0.9189(8) 0.8919(4) 0.0862(4) 0.058 Uiso 1 calc R .
H56B H 0.9476(8) 0.8221(4) 0.1085(4) 0.058 Uiso 1 calc R .
H56C H 0.8985(8) 0.8691(4) 0.1517(4) 0.058 Uiso 1 calc R .
C57 C 0.7440(8) 0.7821(4) 0.1615(4) 0.037(3) Uani 1 d . .
H57A H 0.6706(8) 0.7710(4) 0.1604(4) 0.056 Uiso 1 calc R .
H57B H 0.7432(8) 0.7934(4) 0.1981(4) 0.056 Uiso 1 calc R .
H57C H 0.7923(8) 0.7465(4) 0.1549(4) 0.056 Uiso 1 calc R .
C58 C 0.7724(9) 0.8226(4) 0.0607(4) 0.037(3) Uani 1 d . .
H58A H 0.6978(9) 0.8098(4) 0.0639(4) 0.056 Uiso 1 calc R .
H58B H 0.8222(9) 0.7891(4) 0.0490(4) 0.056 Uiso 1 calc R .
H58C H 0.7897(9) 0.8599(4) 0.0331(4) 0.056 Uiso 1 calc R .
C59 C 0.4524(8) 0.8694(4) 0.1953(4) 0.024(3) Uani 1 d . .
C60 C 0.4685(9) 0.8647(5) 0.1332(4) 0.046(3) Uani 1 d . .
H60A H 0.5036(9) 0.9026(5) 0.1110(4) 0.068 Uiso 1 calc R .
H60B H 0.3980(9) 0.8598(5) 0.1249(4) 0.068 Uiso 1 calc R .
H60C H 0.5142(9) 0.8287(5) 0.1241(4) 0.068 Uiso 1 calc R .
C61 C 0.3867(9) 0.9268(4) 0.2105(5) 0.045(3) Uani 1 d . .
H61A H 0.4235(9) 0.9640(4) 0.1878(5) 0.068 Uiso 1 calc R .
H61B H 0.3799(9) 0.9295(4) 0.2500(5) 0.068 Uiso 1 calc R .
H61C H 0.3145(9) 0.9238(4) 0.2036(5) 0.068 Uiso 1 calc R .
C62 C 0.3981(9) 0.8108(5) 0.2296(4) 0.049(3) Uani 1 d . .
H62A H 0.4419(9) 0.7747(5) 0.2190(4) 0.073 Uiso 1 calc R .
H62B H 0.3260(9) 0.8071(5) 0.2228(4) 0.073 Uiso 1 calc R .
H62C H 0.3914(9) 0.8128(5) 0.2692(4) 0.073 Uiso 1 calc R .
C63 C 0.4300(9) 1.0653(5) 0.3889(4) 0.031(3) Uani 1 d . .
C64 C 0.4477(9) 1.1259(4) 0.3490(4) 0.045(3) Uani 1 d . .
H64A H 0.4451(9) 1.1182(4) 0.3117(4) 0.068 Uiso 1 calc R .
H64B H 0.5186(9) 1.1432(4) 0.3477(4) 0.068 Uiso 1 calc R .
H64C H 0.3908(9) 1.1556(4) 0.3619(4) 0.068 Uiso 1 calc R .
C65 C 0.4338(10) 1.0764(5) 0.4473(4) 0.052(4) Uani 1 d . .
H65A H 0.4222(10) 1.0370(5) 0.4725(4) 0.078 Uiso 1 calc R .
H65B H 0.3768(10) 1.1059(5) 0.4605(4) 0.078 Uiso 1 calc R .
H65C H 0.5046(10) 1.0935(5) 0.4463(4) 0.078 Uiso 1 calc R .
C66 C 0.3252(8) 1.0333(4) 0.3877(4) 0.033(3) Uani 1 d . .
H66A H 0.3159(8) 0.9945(4) 0.4137(4) 0.050 Uiso 1 calc R .
H66B H 0.3293(8) 1.0243(4) 0.3500(4) 0.050 Uiso 1 calc R .
H66C H 0.2635(8) 1.0608(4) 0.3986(4) 0.050 Uiso 1 calc R .
C67 C 0.4758(9) 0.8731(4) 0.3804(4) 0.026(3) Uani 1 d . .
C68 C 0.3617(9) 0.8475(4) 0.3944(4) 0.044(3) Uani 1 d . .
H68A H 0.3114(9) 0.8766(4) 0.4137(4) 0.066 Uiso 1 calc R .
H68B H 0.3585(9) 0.8074(4) 0.4185(4) 0.066 Uiso 1 calc R .
H68C H 0.3414(9) 0.8417(4) 0.3600(4) 0.066 Uiso 1 calc R .
C69 C 0.5088(9) 0.8904(4) 0.4314(4) 0.039(3) Uani 1 d . .
H69A H 0.5829(9) 0.9067(4) 0.4202(4) 0.058 Uiso 1 calc R .
H69B H 0.5052(9) 0.8534(4) 0.4593(4) 0.058 Uiso 1 calc R .
H69C H 0.4593(9) 0.9222(4) 0.4472(4) 0.058 Uiso 1 calc R .
C70 C 0.5589(9) 0.8304(4) 0.3503(4) 0.037(3) Uani 1 d . .
H70A H 0.6311(9) 0.8490(4) 0.3422(4) 0.056 Uiso 1 calc R .
H70B H 0.5412(9) 0.8244(4) 0.3153(4) 0.056 Uiso 1 calc R .
H70C H 0.5582(9) 0.7901(4) 0.3738(4) 0.056 Uiso 1 calc R .
C71 C 0.4834(9) 1.1621(5) 0.0676(5) 0.037(3) Uani 1 d . .
C72 C 0.3847(9) 1.1204(6) 0.0826(5) 0.059(4) Uani 1 d . .
H72A H 0.3605(9) 1.1109(6) 0.1232(5) 0.089 Uiso 1 calc R .
H72B H 0.4033(9) 1.0818(6) 0.0668(5) 0.089 Uiso 1 calc R .
H72C H 0.3264(9) 1.1416(6) 0.0676(5) 0.089 Uiso 1 calc R .
C73 C 0.4597(9) 1.2211(5) 0.0958(5) 0.062(4) Uani 1 d . .
H73A H 0.5246(9) 1.2474(5) 0.0856(5) 0.093 Uiso 1 calc R .
H73B H 0.4395(9) 1.2094(5) 0.1363(5) 0.093 Uiso 1 calc R .
H73C H 0.4001(9) 1.2441(5) 0.0835(5) 0.093 Uiso 1 calc R .
C74 C 0.5263(9) 1.1792(6) 0.0050(5) 0.058(4) Uani 1 d . .
H74A H 0.5898(9) 1.2061(6) -0.0024(5) 0.088 Uiso 1 calc R .
H74B H 0.4699(9) 1.2011(6) -0.0110(5) 0.088 Uiso 1 calc R .
H74C H 0.5467(9) 1.1413(6) -0.0119(5) 0.088 Uiso 1 calc R .
C75 C 0.7522(9) 1.0440(5) -0.0029(4) 0.031(3) Uani 1 d . .
C76 C 0.6470(8) 1.0070(5) 0.0219(4) 0.041(3) Uani 1 d . .
H76A H 0.6346(8) 0.9994(5) 0.0625(4) 0.061 Uiso 1 calc R .
H76B H 0.6529(8) 0.9672(5) 0.0074(4) 0.061 Uiso 1 calc R .
H76C H 0.5862(8) 1.0308(5) 0.0115(4) 0.061 Uiso 1 calc R .
C77 C 0.8476(8) 1.0099(4) 0.0157(4) 0.036(3) Uani 1 d . .
H77A H 0.8327(8) 1.0032(4) 0.0564(4) 0.054 Uiso 1 calc R .
H77B H 0.9135(8) 1.0349(4) 0.0006(4) 0.054 Uiso 1 calc R .
H77C H 0.8578(8) 0.9697(4) 0.0019(4) 0.054 Uiso 1 calc R .
C78 C 0.7705(9) 1.0554(5) -0.0649(4) 0.044(3) Uani 1 d . .
H78A H 0.7079(9) 1.0773(5) -0.0751(4) 0.066 Uiso 1 calc R .
H78B H 0.7800(9) 1.0157(5) -0.0794(4) 0.066 Uiso 1 calc R .
H78C H 0.8356(9) 1.0809(5) -0.0808(4) 0.066 Uiso 1 calc R .
C79 C 0.8342(9) 1.2288(5) 0.0428(5) 0.044(4) Uani 1 d . .
C80 C 0.9277(9) 1.1888(5) 0.0555(6) 0.073(5) Uani 1 d . .
H80A H 0.9280(9) 1.1497(5) 0.0405(6) 0.109 Uiso 1 calc R .
H80B H 0.9193(9) 1.1801(5) 0.0959(6) 0.109 Uiso 1 calc R .
H80C H 0.9961(9) 1.2109(5) 0.0384(6) 0.109 Uiso 1 calc R .
C81 C 0.8450(10) 1.2415(5) -0.0203(5) 0.068(5) Uani 1 d . .
H81A H 0.8479(10) 1.2020(5) -0.0350(5) 0.102 Uiso 1 calc R .
H81B H 0.9115(10) 1.2651(5) -0.0382(5) 0.102 Uiso 1 calc R .
H81C H 0.7823(10) 1.2656(5) -0.0281(5) 0.102 Uiso 1 calc R .
C82 C 0.8298(9) 1.2887(5) 0.0646(5) 0.054(4) Uani 1 d . .
H82A H 0.7686(9) 1.3132(5) 0.0557(5) 0.080 Uiso 1 calc R .
H82B H 0.8973(9) 1.3116(5) 0.0476(5) 0.080 Uiso 1 calc R .
H82C H 0.8206(9) 1.2809(5) 0.1051(5) 0.080 Uiso 1 calc R .
C83 C 0.8307(11) 1.1094(7) 0.4023(5) 0.069(5) Uani 1 d . .
C84 C 0.8548(13) 1.1173(7) 0.4562(6) 0.104(6) Uani 1 d . .
H84A H 0.9330(13) 1.1226(7) 0.4509(6) 0.156 Uiso 1 calc R .
H84B H 0.8304(13) 1.0805(7) 0.4835(6) 0.156 Uiso 1 calc R .
H84C H 0.8169(13) 1.1541(7) 0.4696(6) 0.156 Uiso 1 calc R .
C85 C 0.7188(15) 1.1009(8) 0.4016(7) 0.067(5) Uiso 0.70 d P .
C85A C 0.7634(31) 1.1438(16) 0.3684(15) 0.039(10) Uiso 0.30 d P .
C86 C 0.8557(14) 1.1863(8) 0.3677(7) 0.069(5) Uiso 0.70 d P .
C86A C 0.7563(25) 1.0379(13) 0.4384(13) 0.019(8) Uiso 0.30 d P .
C87 C 1.0053(12) 0.9336(5) 0.3665(6) 0.060(4) Uani 1 d . .
C88 C 1.0377(11) 0.9521(6) 0.4155(5) 0.082(5) Uani 1 d . .
H88A H 0.9904(11) 0.9857(6) 0.4294(5) 0.123 Uiso 1 calc R .
H88B H 1.1130(11) 0.9666(6) 0.4042(5) 0.123 Uiso 1 calc R .
H88C H 1.0310(11) 0.9163(6) 0.4448(5) 0.123 Uiso 1 calc R .
C89 C 0.8831(10) 0.9130(5) 0.3813(6) 0.105(6) Uani 1 d . .
H89A H 0.8370(10) 0.9468(5) 0.3958(6) 0.158 Uiso 1 calc R .
H89B H 0.8724(10) 0.8760(5) 0.4095(6) 0.158 Uiso 1 calc R .
H89C H 0.8637(10) 0.9035(5) 0.3477(6) 0.158 Uiso 1 calc R .
C90 C 1.0743(13) 0.8839(6) 0.3449(7) 0.114(6) Uani 1 d . .
H90A H 1.0520(13) 0.8723(6) 0.3128(7) 0.171 Uiso 1 calc R .
H90B H 1.0678(13) 0.8478(6) 0.3740(7) 0.171 Uiso 1 calc R .
H90C H 1.1498(13) 0.8980(6) 0.3334(7) 0.171 Uiso 1 calc R .
C91 C 1.1282(9) 1.1183(5) 0.2562(4) 0.035(3) Uani 1 d . .
C92 C 1.1408(9) 1.1699(5) 0.2064(4) 0.057(3) Uani 1 d . .
H92A H 1.1286(9) 1.1527(5) 0.1742(4) 0.086 Uiso 1 calc R .
H92B H 1.2141(9) 1.1872(5) 0.1974(4) 0.086 Uiso 1 calc R .
H92C H 1.0877(9) 1.2027(5) 0.2157(4) 0.086 Uiso 1 calc R .
C93 C 1.1462(10) 1.1427(5) 0.3066(5) 0.065(4) Uani 1 d . .
H93A H 1.1377(10) 1.1087(5) 0.3378(5) 0.098 Uiso 1 calc R .
H93B H 1.0931(10) 1.1753(5) 0.3166(5) 0.098 Uiso 1 calc R .
H93C H 1.2195(10) 1.1598(5) 0.2983(5) 0.098 Uiso 1 calc R .
C94 C 1.2136(8) 1.0660(5) 0.2417(5) 0.058(3) Uani 1 d . .
H94A H 1.2034(8) 1.0494(5) 0.2089(5) 0.087 Uiso 1 calc R .
H94B H 1.2042(8) 1.0326(5) 0.2733(5) 0.087 Uiso 1 calc R .
H94C H 1.2868(8) 1.0833(5) 0.2338(5) 0.087 Uiso 1 calc R .
C95 C 0.1513(13) 0.7621(7) 0.1724(7) 0.099(5) Uiso 1 d . .
C96 C 0.0640(17) 0.7262(9) 0.2062(9) 0.166(8) Uiso 1 d . .
C97 C -0.0084(15) 0.7513(8) 0.2526(8) 0.093(4) Uiso 1 d . .
C98 C -0.1003(15) 0.7149(9) 0.2892(8) 0.140(7) Uiso 1 d . .
C99 C -0.1775(13) 0.7446(7) 0.3295(7) 0.108(6) Uiso 1 d . .
